data_4085025
loop_
_publ_author_name
'Hu, Yimu'
'Romero, Nuria'
'Dinoi, Chiara'
'Vendier, Laure'
'Mallet-Ladeira, Sonia'
'McGrady, John E.'
'Locati, Abel'
'Maseras, Feliu'
'Etienne, Michel'

_publ_section_title
;
 \b-H Abstraction/1,3-CH Bond Addition as a Mechanism for the Activation
 of CH Bonds at Early Transition Metal Centers
;
_journal_issue 24
_journal_name_full Organometallics
_journal_page_first 7270
_journal_paper_doi 10.1021/om501056b
_journal_volume 33
_journal_year 2014
_chemical_compound_source 'synthesis as described'
_chemical_formula_moiety 'C16 H20 Zr'
_chemical_formula_sum 'C16 H20 Zr'
_chemical_formula_weight 303.54
_chemical_name_systematic
;
 ?
;
_space_group_IT_number 147
_symmetry_cell_setting trigonal
_symmetry_Int_Tables_number 147
_symmetry_space_group_name_Hall '-P 3'
_symmetry_space_group_name_H-M 'P -3'
_atom_sites_solution_hydrogens geom
_atom_sites_solution_primary direct
_atom_sites_solution_secondary difmap
_cell_angle_alpha 90
_cell_angle_beta 90
_cell_angle_gamma 120
_cell_formula_units_Z 18
_cell_length_a 23.4826(6)
_cell_length_b 23.4826(6)
_cell_length_c 13.0911(4)
_cell_measurement_reflns_used 9853
_cell_measurement_temperature 180(2)
_cell_measurement_theta_max 30.49
_cell_measurement_theta_min 2.33
_cell_measurement_wavelength 0.71073
_cell_volume 6251.7(3)
_computing_cell_refinement 'APEX2 and SAINT (Bruker, 2006)'
_computing_data_collection 'APEX2 (Bruker, 2006)'
_computing_data_reduction 'SAINT (Bruker, 2006)'
_computing_molecular_graphics 'Ortep-3 for Windows (Farrugia, 1997)'
_computing_publication_material 'WinGX publication routines (Farrugia, 1999)'
_computing_structure_refinement 'SHELXL-97 (Sheldrick, 2008)'
_computing_structure_solution 'SHELXS-97 (Sheldrick, 2008)'
_diffrn_ambient_temperature 180(2)
_diffrn_measured_fraction_theta_full 0.999
_diffrn_measured_fraction_theta_max 0.999
_diffrn_measurement_device_type 'Bruker Kappa APEX II Quazar'
_diffrn_measurement_method 'phi and omega scans'
_diffrn_radiation_monochromator 'multilayer optics'
_diffrn_radiation_probe x-ray
_diffrn_radiation_source 'microfocus sealed tube'
_diffrn_radiation_type MoK\a
_diffrn_radiation_wavelength 0.71073
_diffrn_reflns_av_R_equivalents 0.0303
_diffrn_reflns_av_unetI/netI 0.0102
_diffrn_reflns_limit_h_max 28
_diffrn_reflns_limit_h_min -28
_diffrn_reflns_limit_k_max 28
_diffrn_reflns_limit_k_min -28
_diffrn_reflns_limit_l_max 15
_diffrn_reflns_limit_l_min 0
_diffrn_reflns_number 209356
_diffrn_reflns_theta_full 25.34
_diffrn_reflns_theta_max 25.34
_diffrn_reflns_theta_min 1
_diffrn_standards_decay_% 0
_diffrn_standards_interval_count 0
_diffrn_standards_interval_time 0
_diffrn_standards_number 0
_exptl_absorpt_coefficient_mu 0.768
_exptl_absorpt_correction_T_max 0.970
_exptl_absorpt_correction_T_min 0.847
_exptl_absorpt_correction_type multi-scan
_exptl_absorpt_process_details
;
        [c.f. r.h. blessing, acta cryst. (1995), a51, 33-38]
;
_exptl_crystal_colour colourless
_exptl_crystal_density_diffrn 1.451
_exptl_crystal_density_method 'not measured'
_exptl_crystal_description plate
_exptl_crystal_F_000 2808
_exptl_crystal_size_max 0.32
_exptl_crystal_size_mid 0.18
_exptl_crystal_size_min 0.04
_refine_diff_density_max 1.353
_refine_diff_density_min -0.308
_refine_diff_density_rms 0.065
_refine_ls_extinction_method none
_refine_ls_goodness_of_fit_ref 1.066
_refine_ls_hydrogen_treatment constr
_refine_ls_matrix_type full
_refine_ls_number_parameters 533
_refine_ls_number_reflns 7654
_refine_ls_number_restraints 270
_refine_ls_restrained_S_all 1.056
_refine_ls_R_factor_all 0.0283
_refine_ls_R_factor_gt 0.0254
_refine_ls_shift/su_max 0.007
_refine_ls_shift/su_mean 0
_refine_ls_structure_factor_coef Fsqd
_refine_ls_weighting_details 'calc w=1/[\s^2^(Fo^2^)+(0.0342P)^2^+3.5517P] where P=(Fo^2^+2Fc^2^)/3'
_refine_ls_weighting_scheme calc
_refine_ls_wR_factor_gt 0.065
_refine_ls_wR_factor_ref 0.0678
_reflns_number_gt 7256
_reflns_number_total 7654
_reflns_threshold_expression >2sigma(I)
_cod_data_source_file om501056b_si_003.cif
_cod_data_source_block nuria281013m
_cod_depositor_comments 'Adding full bibliography for 4085024--4085025.cif.'
_cod_original_cell_volume 6251.7(4)
_cod_database_code 4085025

loop_
_symmetry_equiv_pos_as_xyz
'x, y, z'
'-y, x-y, z'
'-x+y, -x, z'
'-x, -y, -z'
'y, -x+y, -z'
'x-y, x, -z'

loop_
_atom_site_label
_atom_site_type_symbol
_atom_site_fract_x
_atom_site_fract_y
_atom_site_fract_z
_atom_site_U_iso_or_equiv
_atom_site_adp_type
_atom_site_occupancy
_atom_site_symmetry_multiplicity
_atom_site_calc_flag
_atom_site_refinement_flags
_atom_site_disorder_assembly
_atom_site_disorder_group
C17 C 0.4644(5) 0.4684(6) 0.3521(8) 0.036(2) Uani 0.42 1 d PDU A 1
H17 H 0.4782 0.4764 0.4214 0.043 Uiso 0.42 1 calc PR A 1
C18 C 0.3986(6) 0.4326(10) 0.3181(10) 0.036(2) Uani 0.42 1 d PDU A 1
H18 H 0.3604 0.4107 0.3596 0.043 Uiso 0.42 1 calc PR A 1
C19 C 0.4007(6) 0.4360(12) 0.2095(11) 0.035(2) Uani 0.42 1 d PDU A 1
H19 H 0.3638 0.4188 0.1649 0.042 Uiso 0.42 1 calc PR A 1
C20 C 0.4670(6) 0.4695(7) 0.1803(9) 0.036(2) Uani 0.42 1 d PDU A 1
H20 H 0.4826 0.4768 0.1119 0.043 Uiso 0.42 1 calc PR A 1
C21 C 0.5063(5) 0.4901(6) 0.2667(9) 0.034(2) Uani 0.42 1 d PDU A 1
H21 H 0.553 0.5144 0.268 0.04 Uiso 0.42 1 calc PR A 1
C17' C 0.4415(3) 0.4590(4) 0.3674(6) 0.0310(15) Uani 0.58 1 d PDU A 2
H17' H 0.4394 0.4581 0.4399 0.037 Uiso 0.58 1 calc PR A 2
C18' C 0.3871(4) 0.4308(7) 0.2999(7) 0.0328(16) Uani 0.58 1 d PDU A 2
H18' H 0.342 0.4092 0.3186 0.039 Uiso 0.58 1 calc PR A 2
C19' C 0.4127(4) 0.4408(9) 0.1988(8) 0.0371(18) Uani 0.58 1 d PDU A 2
H19' H 0.3875 0.4253 0.1379 0.045 Uiso 0.58 1 calc PR A 2
C20' C 0.4812(4) 0.4774(5) 0.2050(7) 0.0373(17) Uani 0.58 1 d PDU A 2
H20' H 0.5105 0.4922 0.1485 0.045 Uiso 0.58 1 calc PR A 2
C21' C 0.4994(4) 0.4886(4) 0.3079(6) 0.0312(16) Uani 0.58 1 d PDU A 2
H21' H 0.5431 0.5121 0.3334 0.037 Uiso 0.58 1 calc PR A 2
C23 C 0.32599(14) 0.52417(16) 0.3128(3) 0.0432(8) Uani 1 1 d . A .
H23 H 0.3021 0.4893 0.3596 0.052 Uiso 1 1 calc R . .
C24 C 0.32725(13) 0.51840(14) 0.2059(3) 0.0390(8) Uani 1 1 d . A .
H24 H 0.3042 0.4789 0.1675 0.047 Uiso 1 1 calc R . .
C25 C 0.36854(14) 0.58138(15) 0.1662(3) 0.0379(7) Uani 1 1 d . A .
H25 H 0.3785 0.592 0.0961 0.045 Uiso 1 1 calc R . .
C26 C 0.39225(14) 0.62546(15) 0.2464(3) 0.0399(10) Uani 1 1 d . . .
H26 H 0.4212 0.6715 0.2407 0.048 Uiso 1 1 calc R . .
C22 C 0.36631(15) 0.59063(17) 0.3373(3) 0.0437(9) Uani 1 1 d . A .
H22 H 0.3746 0.6089 0.4041 0.052 Uiso 1 1 calc R . .
C27 C 0.51875(14) 0.61617(14) 0.1560(2) 0.0356(6) Uani 1 1 d . A .
H27 H 0.5621 0.6227 0.1798 0.043 Uiso 1 1 calc R . .
C28 C 0.51833(19) 0.61679(18) 0.0416(3) 0.0597(10) Uani 1 1 d . . .
H28A H 0.556 0.6179 0.0058 0.072 Uiso 1 1 calc R . .
H28B H 0.4754 0.5908 0.0068 0.072 Uiso 1 1 calc R . .
C29 C 0.53041(16) 0.67678(15) 0.0968(3) 0.0470(9) Uani 1 1 d . . .
H29A H 0.495 0.6879 0.0968 0.056 Uiso 1 1 calc R . .
H29B H 0.5756 0.715 0.0958 0.056 Uiso 1 1 calc R . .
C30 C 0.49416(13) 0.60653(13) 0.4116(2) 0.0314(6) Uani 1 1 d . A .
H30 H 0.4719 0.5864 0.4777 0.038 Uiso 1 1 calc R . .
C31 C 0.53064(13) 0.68094(13) 0.4076(3) 0.0384(7) Uani 1 1 d . . .
H31A H 0.5313 0.702 0.3418 0.046 Uiso 1 1 calc R . .
H31B H 0.529 0.7047 0.4689 0.046 Uiso 1 1 calc R . .
C32 C 0.56933(14) 0.64609(14) 0.4147(3) 0.0429(8) Uani 1 1 d . . .
H32A H 0.5912 0.6483 0.4804 0.051 Uiso 1 1 calc R . .
H32B H 0.5935 0.6455 0.3532 0.051 Uiso 1 1 calc R . .
C2 C 0.15280(14) 0.14689(13) 0.1556(2) 0.0323(6) Uani 1 1 d . . .
H2 H 0.1945 0.1672 0.1228 0.039 Uiso 1 1 calc R . .
C3 C 0.14116(15) 0.13050(13) 0.2589(2) 0.0354(7) Uani 1 1 d . . .
H3 H 0.1736 0.1379 0.3087 0.042 Uiso 1 1 calc R . .
C4 C 0.07280(15) 0.10091(13) 0.2765(3) 0.0406(7) Uani 1 1 d . . .
H4 H 0.0509 0.0843 0.3398 0.049 Uiso 1 1 calc R . .
C5 C 0.04373(13) 0.10063(12) 0.1840(3) 0.0348(7) Uani 1 1 d . . .
H5 H -0.0019 0.0843 0.1735 0.042 Uiso 1 1 calc R . .
C1 C 0.09242(13) 0.12826(13) 0.1088(2) 0.0339(6) Uani 1 1 d . . .
H1 H 0.0857 0.1335 0.0387 0.041 Uiso 1 1 calc R . .
C8 C 0.22612(15) 0.28640(15) 0.3113(3) 0.0438(9) Uani 1 1 d . . .
H8 H 0.2436 0.263 0.3461 0.053 Uiso 1 1 calc R . .
C7 C 0.23342(14) 0.30259(14) 0.2075(3) 0.0450(9) Uani 1 1 d . . .
H7 H 0.2573 0.2924 0.1592 0.054 Uiso 1 1 calc R . .
C6 C 0.19977(16) 0.33613(14) 0.1868(4) 0.0522(10) Uani 1 1 d . . .
H6 H 0.1964 0.3526 0.1222 0.063 Uiso 1 1 calc R . .
C10 C 0.17201(17) 0.34127(15) 0.2776(4) 0.0590(11) Uani 1 1 d . . .
H10 H 0.1463 0.3618 0.2859 0.071 Uiso 1 1 calc R . .
C9 C 0.18856(16) 0.31098(17) 0.3543(3) 0.0552(10) Uani 1 1 d . . .
H9 H 0.1763 0.3077 0.4241 0.066 Uiso 1 1 calc R . .
C14 C 0.06462(14) 0.24280(14) 0.1049(2) 0.0363(7) Uani 1 1 d . . .
H14 H 0.088 0.2537 0.0378 0.044 Uiso 1 1 calc R . .
C16 C 0.02802(17) 0.27922(17) 0.1287(3) 0.0601(10) Uani 1 1 d . . .
H16A H 0.0259 0.2905 0.201 0.072 Uiso 1 1 calc R . .
H16B H 0.0311 0.3122 0.0785 0.072 Uiso 1 1 calc R . .
C15 C -0.01014(15) 0.20869(15) 0.0989(3) 0.0419(7) Uani 1 1 d . . .
H15A H -0.0306 0.198 0.0303 0.05 Uiso 1 1 calc R . .
H15B H -0.0358 0.1763 0.1528 0.05 Uiso 1 1 calc R . .
C11 C 0.03801(15) 0.19810(16) 0.3546(2) 0.0418(7) Uani 1 1 d . . .
H11 H -0.0054 0.1615 0.3306 0.05 Uiso 1 1 calc R . .
C13 C 0.02654(18) 0.2443(2) 0.4222(3) 0.0592(10) Uani 1 1 d . . .
H13A H 0.0613 0.2911 0.4244 0.071 Uiso 1 1 calc R . .
H13B H -0.0189 0.2362 0.4281 0.071 Uiso 1 1 calc R . .
C12 C 0.04131(18) 0.19521(19) 0.4687(2) 0.0568(9) Uani 1 1 d . . .
H12A H 0.005 0.157 0.5038 0.068 Uiso 1 1 calc R . .
H12B H 0.0851 0.2118 0.5001 0.068 Uiso 1 1 calc R . .
C33 C 0.72621(16) 0.29124(16) 0.2490(3) 0.0447(12) Uani 1 1 d . B .
H33 H 0.7548 0.3375 0.2461 0.054 Uiso 1 1 calc R . .
C34 C 0.70128(16) 0.24893(18) 0.1656(3) 0.0501(9) Uani 1 1 d . B .
H34 H 0.7095 0.2612 0.0957 0.06 Uiso 1 1 calc R . .
C35 C 0.66206(14) 0.18531(15) 0.2034(3) 0.0416(9) Uani 1 1 d . B .
H35 H 0.6389 0.1466 0.1634 0.05 Uiso 1 1 calc R . .
C36 C 0.66252(14) 0.18816(17) 0.3084(3) 0.0431(8) Uani 1 1 d . B .
H36 H 0.64 0.1518 0.3533 0.052 Uiso 1 1 calc R . .
C37 C 0.70171(15) 0.25372(17) 0.3376(3) 0.0478(9) Uani 1 1 d . B .
H37 H 0.7102 0.2699 0.4057 0.057 Uiso 1 1 calc R . .
C38 C 0.7485(2) 0.11057(18) 0.1792(4) 0.0673(14) Uani 1 1 d . B .
H38 H 0.7199 0.097 0.1218 0.081 Uiso 1 1 calc R . .
C39 C 0.72946(17) 0.09799(15) 0.2800(5) 0.0607(12) Uani 1 1 d . B .
H39 H 0.6855 0.074 0.3043 0.073 Uiso 1 1 calc R . .
C40 C 0.7854(2) 0.12627(16) 0.3391(3) 0.0574(10) Uani 1 1 d . B .
H40 H 0.7866 0.1251 0.4116 0.069 Uiso 1 1 calc R . .
C41 C 0.83916(17) 0.15654(16) 0.2756(4) 0.0560(10) Uani 1 1 d . . .
H41 H 0.8838 0.1801 0.2967 0.067 Uiso 1 1 calc R . .
C42 C 0.8170(2) 0.14683(18) 0.1762(4) 0.0596(11) Uani 1 1 d . B .
H42 H 0.8435 0.162 0.1166 0.072 Uiso 1 1 calc R . .
C43 C 0.82990(14) 0.26799(14) 0.4043(3) 0.0398(7) Uani 1 1 d . B .
H43 H 0.8083 0.2437 0.4685 0.048 Uiso 1 1 calc R . .
C44 C 0.90288(17) 0.30754(17) 0.4075(3) 0.0604(10) Uani 1 1 d . . .
H44A H 0.9251 0.306 0.4708 0.072 Uiso 1 1 calc R . .
H44B H 0.9272 0.3113 0.3437 0.072 Uiso 1 1 calc R . .
C45 C 0.86442(15) 0.34158(14) 0.4117(3) 0.0444(8) Uani 1 1 d . . .
H45A H 0.8645 0.3664 0.3504 0.053 Uiso 1 1 calc R . .
H45B H 0.8625 0.3611 0.4777 0.053 Uiso 1 1 calc R . .
Zr2 Zr 0.440847(12) 0.551351(12) 0.26835(3) 0.02093(7) Uani 1 1 d . . .
Zr1 Zr 0.114445(10) 0.219908(10) 0.23329(2) 0.02211(7) Uani 1 1 d . . .
Zr3 Zr 0.776711(12) 0.218407(12) 0.25680(2) 0.02623(11) Uani 1 1 d D . .
C46 C 0.8555(2) 0.2865(2) 0.1511(4) 0.0430(12) Uani 0.66 1 d PDU B 1
H46 H 0.8979 0.2893 0.171 0.052 Uiso 0.66 1 calc PR B 1
C47 C 0.8534(3) 0.2922(3) 0.0382(4) 0.0594(15) Uani 0.66 1 d PDU B 1
H47A H 0.8893 0.2927 -0.0022 0.071 Uiso 0.66 1 calc PR B 1
H47B H 0.8098 0.2698 0.0046 0.071 Uiso 0.66 1 calc PR B 1
C48 C 0.8694(8) 0.3486(5) 0.1016(11) 0.077(4) Uani 0.66 1 d PDU B 1
H48A H 0.8359 0.3624 0.1082 0.092 Uiso 0.66 1 calc PR B 1
H48B H 0.9155 0.3852 0.1014 0.092 Uiso 0.66 1 calc PR B 1
C46' C 0.8293(5) 0.2731(4) 0.1029(9) 0.041(2) Uani 0.34 1 d PDU B 2
H46' H 0.8058 0.2485 0.0399 0.049 Uiso 0.34 1 calc PR B 2
C47' C 0.9028(5) 0.3130(5) 0.0906(10) 0.052(3) Uani 0.34 1 d PDU B 2
H47C H 0.9303 0.3188 0.1514 0.063 Uiso 0.34 1 calc PR B 2
H47D H 0.9218 0.3096 0.0249 0.063 Uiso 0.34 1 calc PR B 2
C48' C 0.8646(12) 0.3459(7) 0.0902(18) 0.045(4) Uani 0.34 1 d PDU B 2
H48C H 0.8595 0.3636 0.0243 0.054 Uiso 0.34 1 calc PR B 2
H48D H 0.868 0.3728 0.1507 0.054 Uiso 0.34 1 calc PR B 2

loop_
_atom_site_aniso_label
_atom_site_aniso_U_11
_atom_site_aniso_U_22
_atom_site_aniso_U_33
_atom_site_aniso_U_23
_atom_site_aniso_U_13
_atom_site_aniso_U_12
C17 0.037(5) 0.027(4) 0.050(4) 0.001(3) -0.014(4) 0.022(4)
C18 0.036(4) 0.021(3) 0.049(4) 0.004(3) -0.003(3) 0.014(4)
C19 0.033(4) 0.021(3) 0.053(4) -0.010(3) -0.007(3) 0.016(3)
C20 0.039(4) 0.024(4) 0.050(4) -0.017(3) -0.011(3) 0.020(3)
C21 0.030(3) 0.030(3) 0.052(5) -0.014(4) -0.009(4) 0.023(3)
C17' 0.028(3) 0.020(3) 0.049(3) 0.007(2) -0.002(3) 0.015(3)
C18' 0.031(3) 0.016(2) 0.054(4) 0.000(3) -0.013(2) 0.014(3)
C19' 0.040(4) 0.023(3) 0.053(3) -0.014(3) -0.010(3) 0.020(3)
C20' 0.034(3) 0.033(3) 0.055(4) -0.013(3) -0.003(3) 0.024(3)
C21' 0.027(3) 0.029(3) 0.050(4) -0.008(3) -0.002(3) 0.023(2)
C23 0.0238(14) 0.0488(18) 0.061(2) 0.0149(16) 0.0088(14) 0.0212(13)
C24 0.0274(14) 0.0305(14) 0.063(3) -0.0081(15) -0.0161(15) 0.0176(12)
C25 0.0369(16) 0.0507(18) 0.039(2) 0.0047(15) -0.0025(14) 0.0317(15)
C26 0.0298(15) 0.0283(14) 0.071(3) 0.0028(14) -0.0030(14) 0.0215(12)
C22 0.0398(17) 0.065(2) 0.045(2) -0.0122(17) -0.0008(15) 0.0399(17)
C27 0.0345(15) 0.0404(16) 0.0324(15) 0.0052(12) 0.0062(12) 0.0191(13)
C28 0.063(2) 0.068(2) 0.0297(18) -0.0029(16) 0.0048(16) 0.0197(19)
C29 0.0470(18) 0.0366(16) 0.048(2) 0.0153(15) 0.0100(16) 0.0135(14)
C30 0.0265(13) 0.0222(13) 0.0384(17) -0.0010(11) -0.0011(12) 0.0067(11)
C31 0.0380(16) 0.0252(14) 0.042(2) -0.0033(13) -0.0006(14) 0.0086(12)
C32 0.0301(15) 0.0392(17) 0.049(2) -0.0060(14) -0.0122(14) 0.0098(13)
C2 0.0305(14) 0.0297(14) 0.0395(16) -0.0073(12) 0.0025(12) 0.0171(12)
C3 0.0405(16) 0.0284(14) 0.042(2) -0.0086(12) -0.0116(13) 0.0209(13)
C4 0.0519(18) 0.0229(13) 0.0484(18) 0.0111(14) 0.0165(17) 0.0198(13)
C5 0.0258(14) 0.0190(13) 0.0550(19) -0.0056(13) -0.0024(13) 0.0076(11)
C1 0.0390(15) 0.0299(14) 0.0355(16) -0.0133(12) -0.0083(12) 0.0192(12)
C8 0.0303(15) 0.0287(15) 0.065(2) -0.0094(15) -0.0142(15) 0.0095(12)
C7 0.0226(14) 0.0276(15) 0.064(3) -0.0035(17) 0.0050(16) -0.0033(12)
C6 0.0427(18) 0.0203(14) 0.074(3) 0.0096(16) -0.0142(19) 0.0007(13)
C10 0.0481(19) 0.0248(15) 0.104(3) -0.026(2) -0.015(2) 0.0179(14)
C9 0.0454(19) 0.049(2) 0.058(2) -0.0308(18) -0.0120(17) 0.0131(16)
C14 0.0361(15) 0.0373(16) 0.0363(17) 0.0006(13) -0.0029(12) 0.0190(13)
C16 0.069(2) 0.054(2) 0.073(3) -0.0075(19) -0.025(2) 0.0424(19)
C15 0.0371(16) 0.0497(18) 0.0397(18) -0.0039(15) -0.0072(13) 0.0222(15)
C11 0.0484(18) 0.0509(18) 0.0330(16) -0.0018(14) 0.0062(13) 0.0300(15)
C13 0.060(2) 0.090(3) 0.045(2) -0.017(2) 0.0044(18) 0.050(2)
C12 0.062(2) 0.083(3) 0.0326(17) -0.0001(17) 0.0083(15) 0.041(2)
C33 0.0389(17) 0.0309(15) 0.073(4) 0.0002(15) -0.0021(16) 0.0238(14)
C34 0.052(2) 0.072(2) 0.045(2) 0.0139(18) 0.0028(16) 0.0447(19)
C35 0.0322(15) 0.0431(17) 0.057(3) -0.0122(16) -0.0137(15) 0.0244(13)
C36 0.0272(14) 0.0517(19) 0.053(2) 0.0066(16) 0.0064(14) 0.0216(14)
C37 0.0416(18) 0.063(2) 0.054(3) -0.0192(19) -0.0041(16) 0.0380(17)
C38 0.086(3) 0.041(2) 0.094(4) -0.042(2) -0.053(3) 0.046(2)
C39 0.0391(18) 0.0188(14) 0.122(4) 0.003(2) -0.003(3) 0.0125(13)
C40 0.084(3) 0.0399(18) 0.066(3) 0.0028(17) -0.008(2) 0.044(2)
C41 0.0418(18) 0.0410(18) 0.100(3) -0.027(2) -0.024(2) 0.0316(15)
C42 0.078(3) 0.053(2) 0.069(3) -0.011(2) 0.009(2) 0.049(2)
C43 0.0360(16) 0.0352(15) 0.043(2) -0.0034(14) 0.0006(14) 0.0143(13)
C44 0.0445(19) 0.062(2) 0.065(3) -0.023(2) -0.0105(18) 0.0199(17)
C45 0.0431(18) 0.0359(16) 0.043(2) -0.0078(14) -0.0087(15) 0.0113(14)
Zr2 0.01966(11) 0.01629(11) 0.02843(13) -0.00003(11) -0.00018(11) 0.01019(8)
Zr1 0.01992(12) 0.01873(12) 0.02618(13) -0.00152(11) 0.00168(10) 0.00853(10)
Zr3 0.02094(13) 0.01794(13) 0.0394(3) -0.00241(10) 0.00018(10) 0.00938(10)
C46 0.028(2) 0.042(3) 0.037(3) 0.001(2) -0.005(2) 0.001(2)
C47 0.052(3) 0.060(3) 0.044(3) 0.008(3) 0.010(3) 0.011(3)
C48 0.085(8) 0.041(4) 0.087(9) 0.014(4) 0.025(7) 0.019(5)
C46' 0.040(5) 0.030(4) 0.048(7) -0.005(5) 0.010(5) 0.014(4)
C47' 0.047(5) 0.051(5) 0.061(7) 0.025(5) 0.031(5) 0.027(5)
C48' 0.058(9) 0.037(6) 0.043(8) 0.026(7) 0.011(7) 0.025(7)

loop_
_atom_type_symbol
_atom_type_description
_atom_type_scat_dispersion_real
_atom_type_scat_dispersion_imag
_atom_type_scat_source
C C 0.0033 0.0016 'International Tables Vol C Tables 4.2.6.8 and 6.1.1.4'
H H 0 0 'International Tables Vol C Tables 4.2.6.8 and 6.1.1.4'
Zr Zr -2.9673 0.5597 'International Tables Vol C Tables 4.2.6.8 and 6.1.1.4'

loop_
_geom_angle_atom_site_label_1
_geom_angle_atom_site_label_2
_geom_angle_atom_site_label_3
_geom_angle
C21 C17 C18 108.9(9)
C21 C17 Zr2 76.0(7)
C18 C17 Zr2 74.0(10)
C21 C17 H17 125.5
C18 C17 H17 125.5
Zr2 C17 H17 116.4
C17 C18 C19 106.6(10)
C17 C18 Zr2 73.6(9)
C19 C18 Zr2 72.4(14)
C17 C18 H18 126.7
C19 C18 H18 126.7
Zr2 C18 H18 119.3
C20 C19 C18 107.5(11)
C20 C19 Zr2 76.4(11)
C18 C19 Zr2 74.7(14)
C20 C19 H19 126.3
C18 C19 H19 126.3
Zr2 C19 H19 114.9
C21 C20 C19 109.5(11)
C21 C20 Zr2 74.9(8)
C19 C20 Zr2 71.5(12)
C21 C20 H20 125.3
C19 C20 H20 125.3
Zr2 C20 H20 120.1
C20 C21 C17 107.4(9)
C20 C21 Zr2 73.9(9)
C17 C21 Zr2 72.0(7)
C20 C21 H21 126.3
C17 C21 H21 126.3
Zr2 C21 H21 119.7
C21' C17' C18' 107.9(7)
C21' C17' Zr2 73.3(5)
C18' C17' Zr2 72.0(7)
C21' C17' H17' 126.1
C18' C17' H17' 126.1
Zr2 C17' H17' 120.5
C17' C18' C19' 107.2(8)
C17' C18' Zr2 75.3(6)
C19' C18' Zr2 74.1(10)
C17' C18' H18' 126.4
C19' C18' H18' 126.4
Zr2 C18' H18' 116.4
C20' C19' C18' 108.0(8)
C20' C19' Zr2 73.5(8)
C18' C19' Zr2 72.8(10)
C20' C19' H19' 126
C18' C19' H19' 126
Zr2 C19' H19' 119.5
C19' C20' C21' 108.7(7)
C19' C20' Zr2 74.1(9)
C21' C20' Zr2 74.7(5)
C19' C20' H20' 125.6
C21' C20' H20' 125.6
Zr2 C20' H20' 117.5
C20' C21' C17' 108.0(6)
C20' C21' Zr2 73.0(6)
C17' C21' Zr2 74.3(5)
C20' C21' H21' 126
C17' C21' H21' 126
Zr2 C21' H21' 118.7
C22 C23 C24 107.5(3)
C22 C23 Zr2 74.20(16)
C24 C23 Zr2 73.90(18)
C22 C23 H23 126.2
C24 C23 H23 126.2
Zr2 C23 H23 117.7
C25 C24 C23 107.7(3)
C25 C24 Zr2 74.20(16)
C23 C24 Zr2 73.56(17)
C25 C24 H24 126.2
C23 C24 H24 126.2
Zr2 C24 H24 118.1
C26 C25 C24 108.5(3)
C26 C25 Zr2 74.43(17)
C24 C25 Zr2 73.50(16)
C26 C25 H25 125.8
C24 C25 H25 125.8
Zr2 C25 H25 118.2
C25 C26 C22 108.3(3)
C25 C26 Zr2 73.86(16)
C22 C26 Zr2 73.46(17)
C25 C26 H26 125.9
C22 C26 H26 125.9
Zr2 C26 H26 118.7
C23 C22 C26 108.1(3)
C23 C22 Zr2 73.49(17)
C26 C22 Zr2 74.34(17)
C23 C22 H22 126
C26 C22 H22 126
Zr2 C22 H22 118.1
C28 C27 C29 58.7(2)
C28 C27 Zr2 130.9(2)
C29 C27 Zr2 132.3(2)
C28 C27 H27 108.8
C29 C27 H27 108.8
Zr2 C27 H27 108.8
C29 C28 C27 61.4(2)
C29 C28 H28A 117.6
C27 C28 H28A 117.6
C29 C28 H28B 117.6
C27 C28 H28B 117.6
H28A C28 H28B 114.7
C28 C29 C27 59.9(2)
C28 C29 H29A 117.8
C27 C29 H29A 117.8
C28 C29 H29B 117.8
C27 C29 H29B 117.8
H29A C29 H29B 114.9
C31 C30 C32 59.00(18)
C31 C30 Zr2 117.6(2)
C32 C30 Zr2 120.6(2)
C31 C30 H30 115.9
C32 C30 H30 115.9
Zr2 C30 H30 115.9
C32 C31 C30 61.02(18)
C32 C31 H31A 117.7
C30 C31 H31A 117.7
C32 C31 H31B 117.7
C30 C31 H31B 117.7
H31A C31 H31B 114.8
C31 C32 C30 59.98(18)
C31 C32 H32A 117.8
C30 C32 H32A 117.8
C31 C32 H32B 117.8
C30 C32 H32B 117.8
H32A C32 H32B 114.9
C3 C2 C1 108.0(3)
C3 C2 Zr1 73.07(17)
C1 C2 Zr1 74.79(15)
C3 C2 H2 126
C1 C2 H2 126
Zr1 C2 H2 118.1
C2 C3 C4 108.2(3)
C2 C3 Zr1 74.62(17)
C4 C3 Zr1 74.57(16)
C2 C3 H3 125.9
C4 C3 H3 125.9
Zr1 C3 H3 116.9
C5 C4 C3 107.1(3)
C5 C4 Zr1 74.15(16)
C3 C4 Zr1 72.70(15)
C5 C4 H4 126.4
C3 C4 H4 126.4
Zr1 C4 H4 118.7
C4 C5 C1 109.0(2)
C4 C5 Zr1 73.89(16)
C1 C5 Zr1 74.52(14)
C4 C5 H5 125.5
C1 C5 H5 125.5
Zr1 C5 H5 117.9
C5 C1 C2 107.7(3)
C5 C1 Zr1 73.41(15)
C2 C1 Zr1 73.08(15)
C5 C1 H1 126.2
C2 C1 H1 126.2
Zr1 C1 H1 119.2
C9 C8 C7 107.3(3)
C9 C8 Zr1 74.92(18)
C7 C8 Zr1 73.78(18)
C9 C8 H8 126.4
C7 C8 H8 126.4
Zr1 C8 H8 117.1
C6 C7 C8 108.4(4)
C6 C7 Zr1 74.70(17)
C8 C7 Zr1 73.75(17)
C6 C7 H7 125.8
C8 C7 H7 125.8
Zr1 C7 H7 117.7
C10 C6 C7 107.9(4)
C10 C6 Zr1 74.59(19)
C7 C6 Zr1 73.12(16)
C10 C6 H6 126.1
C7 C6 H6 126.1
Zr1 C6 H6 118.2
C6 C10 C9 108.0(3)
C6 C10 Zr1 73.53(18)
C9 C10 Zr1 73.68(18)
C6 C10 H10 126
C9 C10 H10 126
Zr1 C10 H10 118.7
C8 C9 C10 108.5(4)
C8 C9 Zr1 72.96(18)
C10 C9 Zr1 74.38(19)
C8 C9 H9 125.8
C10 C9 H9 125.8
Zr1 C9 H9 118.8
C16 C14 C15 58.6(2)
C16 C14 Zr1 119.2(2)
C15 C14 Zr1 120.7(2)
C16 C14 H14 115.5
C15 C14 H14 115.5
Zr1 C14 H14 115.5
C15 C16 C14 60.9(2)
C15 C16 H16A 117.7
C14 C16 H16A 117.7
C15 C16 H16B 117.7
C14 C16 H16B 117.7
H16A C16 H16B 114.8
C16 C15 C14 60.5(2)
C16 C15 H15A 117.7
C14 C15 H15A 117.7
C16 C15 H15B 117.7
C14 C15 H15B 117.7
H15A C15 H15B 114.8
C12 C11 C13 59.0(2)
C12 C11 Zr1 131.2(2)
C13 C11 Zr1 130.6(2)
C12 C11 H11 109.1
C13 C11 H11 109.1
Zr1 C11 H11 109.1
C12 C13 C11 59.6(2)
C12 C13 H13A 117.8
C11 C13 H13A 117.8
C12 C13 H13B 117.8
C11 C13 H13B 117.8
H13A C13 H13B 114.9
C13 C12 C11 61.4(2)
C13 C12 H12A 117.6
C11 C12 H12A 117.6
C13 C12 H12B 117.6
C11 C12 H12B 117.6
H12A C12 H12B 114.7
C34 C33 C37 107.9(3)
C34 C33 Zr3 73.78(18)
C37 C33 Zr3 73.95(18)
C34 C33 H33 126
C37 C33 H33 126
Zr3 C33 H33 118.2
C33 C34 C35 107.6(3)
C33 C34 Zr3 74.14(19)
C35 C34 Zr3 73.08(17)
C33 C34 H34 126.2
C35 C34 H34 126.2
Zr3 C34 H34 118.5
C36 C35 C34 108.5(3)
C36 C35 Zr3 74.01(18)
C34 C35 Zr3 74.62(17)
C36 C35 H35 125.7
C34 C35 H35 125.7
Zr3 C35 H35 117.6
C35 C36 C37 108.2(3)
C35 C36 Zr3 74.03(18)
C37 C36 Zr3 74.83(17)
C35 C36 H36 125.9
C37 C36 H36 125.9
Zr3 C36 H36 117.2
C33 C37 C36 107.8(3)
C33 C37 Zr3 73.97(19)
C36 C37 Zr3 72.92(18)
C33 C37 H37 126.1
C36 C37 H37 126.1
Zr3 C37 H37 118.9
C39 C38 C42 108.0(4)
C39 C38 Zr3 73.8(2)
C42 C38 Zr3 75.61(19)
C39 C38 H38 126
C42 C38 H38 126
Zr3 C38 H38 116.7
C40 C39 C38 107.9(4)
C40 C39 Zr3 75.17(18)
C38 C39 Zr3 74.1(2)
C40 C39 H39 126.1
C38 C39 H39 126.1
Zr3 C39 H39 116.7
C39 C40 C41 108.5(4)
C39 C40 Zr3 72.90(19)
C41 C40 Zr3 75.2(2)
C39 C40 H40 125.8
C41 C40 H40 125.8
Zr3 C40 H40 118
C40 C41 C42 108.2(3)
C40 C41 Zr3 73.19(18)
C42 C41 Zr3 74.0(2)
C40 C41 H41 125.9
C42 C41 H41 125.9
Zr3 C41 H41 118.8
C41 C42 C38 107.4(4)
C41 C42 Zr3 74.5(2)
C38 C42 Zr3 72.17(19)
C41 C42 H42 126.3
C38 C42 H42 126.3
Zr3 C42 H42 119
C44 C43 C45 59.2(2)
C44 C43 Zr3 120.6(3)
C45 C43 Zr3 119.1(2)
C44 C43 H43 115.4
C45 C43 H43 115.4
Zr3 C43 H43 115.4
C45 C44 C43 60.9(2)
C45 C44 H44A 117.7
C43 C44 H44A 117.7
C45 C44 H44B 117.7
C43 C44 H44B 117.7
H44A C44 H44B 114.8
C44 C45 C43 59.9(2)
C44 C45 H45A 117.8
C43 C45 H45A 117.8
C44 C45 H45B 117.8
C43 C45 H45B 117.8
H45A C45 H45B 114.9
C27 Zr2 C30 97.16(10)
C27 Zr2 C18' 131.1(3)
C30 Zr2 C18' 109.5(2)
C27 Zr2 C20' 77.9(2)
C30 Zr2 C20' 112.3(2)
C18' Zr2 C20' 54.4(3)
C27 Zr2 C19 105.7(3)
C30 Zr2 C19 132.4(4)
C18' Zr2 C19 28.2(5)
C20' Zr2 C19 38.2(4)
C27 Zr2 C19' 99.7(2)
C30 Zr2 C19' 132.6(3)
C18' Zr2 C19' 33.1(3)
C20' Zr2 C19' 32.4(2)
C19 Zr2 C19' 6.5(5)
C27 Zr2 C23 137.03(11)
C30 Zr2 C23 99.78(12)
C18' Zr2 C23 78.6(3)
C20' Zr2 C23 129.2(2)
C19 Zr2 C23 91.2(4)
C19' Zr2 C23 97.3(2)
C27 Zr2 C24 112.01(11)
C30 Zr2 C24 130.00(11)
C18' Zr2 C24 81.2(2)
C20' Zr2 C24 112.99(19)
C19 Zr2 C24 78.4(4)
C19' Zr2 C24 82.7(3)
C23 Zr2 C24 32.54(13)
C27 Zr2 C22 117.80(11)
C30 Zr2 C22 77.32(11)
C18' Zr2 C22 107.9(3)
C20' Zr2 C22 161.4(2)
C19 Zr2 C22 123.5(4)
C19' Zr2 C22 129.6(2)
C23 Zr2 C22 32.31(11)
C24 Zr2 C22 53.46(11)
C27 Zr2 C21' 91.9(2)
C30 Zr2 C21' 81.78(19)
C18' Zr2 C21' 54.3(3)
C20' Zr2 C21' 32.4(2)
C19 Zr2 C21' 56.8(5)
C19' Zr2 C21' 53.7(3)
C23 Zr2 C21' 129.4(2)
C24 Zr2 C21' 133.79(18)
C22 Zr2 C21' 145.3(2)
C27 Zr2 C25 84.11(10)
C30 Zr2 C25 122.35(10)
C18' Zr2 C25 112.1(2)
C20' Zr2 C25 124.1(2)
C19 Zr2 C25 101.4(4)
C19' Zr2 C25 103.3(3)
C23 Zr2 C25 53.55(11)
C24 Zr2 C25 32.30(10)
C22 Zr2 C25 53.10(13)
C21' Zr2 C25 155.82(19)
C27 Zr2 C17 112.9(3)
C30 Zr2 C17 79.1(3)
C18' Zr2 C17 40.0(3)
C20' Zr2 C17 45.8(3)
C19 Zr2 C17 53.7(5)
C19' Zr2 C17 53.5(4)
C23 Zr2 C17 109.0(3)
C24 Zr2 C17 120.8(3)
C22 Zr2 C17 126.0(3)
C21' Zr2 C17 21.0(3)
C25 Zr2 C17 152.0(3)
C11 Zr1 C14 97.45(11)
C11 Zr1 C3 102.75(11)
C14 Zr1 C3 132.64(10)
C11 Zr1 C8 108.72(12)
C14 Zr1 C8 131.33(11)
C3 Zr1 C8 81.05(10)
C11 Zr1 C7 136.40(13)
C14 Zr1 C7 102.99(12)
C3 Zr1 C7 91.03(10)
C8 Zr1 C7 32.46(13)
C11 Zr1 C2 130.19(10)
C14 Zr1 C2 105.42(11)
C3 Zr1 C2 32.31(10)
C8 Zr1 C2 88.26(10)
C7 Zr1 C2 80.38(10)
C11 Zr1 C4 76.51(11)
C14 Zr1 C4 118.06(11)
C3 Zr1 C4 32.73(10)
C8 Zr1 C4 107.75(11)
C7 Zr1 C4 123.65(10)
C2 Zr1 C4 53.69(10)
C11 Zr1 C6 121.80(13)
C14 Zr1 C6 77.82(11)
C3 Zr1 C6 122.99(11)
C8 Zr1 C6 53.55(12)
C7 Zr1 C6 32.18(11)
C2 Zr1 C6 106.16(12)
C4 Zr1 C6 155.72(11)
C11 Zr1 C5 85.46(11)
C14 Zr1 C5 86.69(10)
C3 Zr1 C5 53.37(10)
C8 Zr1 C5 134.40(10)
C7 Zr1 C5 133.33(10)
C2 Zr1 C5 53.23(9)
C4 Zr1 C5 31.96(11)
C6 Zr1 C5 149.87(13)
C11 Zr1 C9 83.34(12)
C14 Zr1 C9 118.93(12)
C3 Zr1 C9 105.74(11)
C8 Zr1 C9 32.11(11)
C7 Zr1 C9 53.06(12)
C2 Zr1 C9 120.01(11)
C4 Zr1 C9 121.26(14)
C6 Zr1 C9 52.94(13)
C5 Zr1 C9 153.13(13)
C11 Zr1 C10 90.61(13)
C14 Zr1 C10 87.20(13)
C3 Zr1 C10 134.23(11)
C8 Zr1 C10 53.28(11)
C7 Zr1 C10 53.00(12)
C2 Zr1 C10 133.38(11)
C4 Zr1 C10 152.61(15)
C6 Zr1 C10 31.88(14)
C5 Zr1 C10 172.25(10)
C9 Zr1 C10 31.94(13)
C11 Zr1 C1 117.25(10)
C14 Zr1 C1 79.29(10)
C3 Zr1 C1 53.36(9)
C8 Zr1 C1 119.79(10)
C7 Zr1 C1 104.25(11)
C2 Zr1 C1 32.13(9)
C4 Zr1 C1 53.29(11)
C6 Zr1 C1 118.52(13)
C5 Zr1 C1 32.06(10)
C9 Zr1 C1 151.88(10)
C10 Zr1 C1 150.20(14)
C46 Zr3 C43 96.52(16)
C46 Zr3 C46' 20.3(2)
C43 Zr3 C46' 116.0(3)
C46 Zr3 C39 129.20(18)
C43 Zr3 C39 107.26(15)
C46' Zr3 C39 122.3(3)
C46 Zr3 C38 100.4(2)
C43 Zr3 C38 131.63(13)
C46' Zr3 C38 90.4(3)
C39 Zr3 C38 32.11(16)
C46 Zr3 C36 139.63(17)
C43 Zr3 C36 98.76(12)
C46' Zr3 C36 125.2(3)
C39 Zr3 C36 80.71(12)
C38 Zr3 C36 96.83(14)
C46 Zr3 C35 115.44(17)
C43 Zr3 C35 128.75(11)
C46' Zr3 C35 96.8(3)
C39 Zr3 C35 83.20(11)
C38 Zr3 C35 82.66(11)
C36 Zr3 C35 31.95(13)
C46 Zr3 C40 119.33(18)
C43 Zr3 C40 79.45(12)
C46' Zr3 C40 125.8(2)
C39 Zr3 C40 31.92(13)
C38 Zr3 C40 52.77(15)
C36 Zr3 C40 100.15(12)
C35 Zr3 C40 112.96(12)
C46 Zr3 C34 87.19(16)
C43 Zr3 C34 122.70(12)
C46' Zr3 C34 72.2(3)
C39 Zr3 C34 113.83(13)
C38 Zr3 C34 103.21(12)
C36 Zr3 C34 53.27(12)
C35 Zr3 C34 32.31(11)
C40 Zr3 C34 144.95(12)
C46 Zr3 C37 119.43(17)
C43 Zr3 C37 76.78(11)
C46' Zr3 C37 115.9(2)
C39 Zr3 C37 109.55(13)
C38 Zr3 C37 129.07(14)
C36 Zr3 C37 32.24(10)
C35 Zr3 C37 53.07(11)
C40 Zr3 C37 118.22(14)
C34 Zr3 C37 53.11(15)
C46 Zr3 C33 89.51(16)
C43 Zr3 C33 90.64(11)
C46' Zr3 C33 83.8(2)
C39 Zr3 C33 132.99(11)
C38 Zr3 C33 134.11(12)
C36 Zr3 C33 53.32(11)
C35 Zr3 C33 53.24(10)
C40 Zr3 C33 150.20(13)
C34 Zr3 C33 32.08(11)
C37 Zr3 C33 32.08(11)
C46 Zr3 C42 76.44(17)
C43 Zr3 C42 113.60(13)
C46' Zr3 C42 75.0(2)
C39 Zr3 C42 53.05(15)
C38 Zr3 C42 32.22(13)
C36 Zr3 C42 128.86(13)
C35 Zr3 C42 112.26(12)
C40 Zr3 C42 52.43(15)
C34 Zr3 C42 122.71(14)
C37 Zr3 C42 161.03(13)
C33 Zr3 C42 152.93(14)
C48 C46 C47 58.4(6)
C48 C46 Zr3 132.6(7)
C47 C46 Zr3 129.1(4)
C48 C46 H46 109.2
C47 C46 H46 109.2
Zr3 C46 H46 109.2
C48 C47 C46 60.4(5)
C48 C47 H47A 117.7
C46 C47 H47A 117.7
C48 C47 H47B 117.7
C46 C47 H47B 117.7
H47A C47 H47B 114.8
C47 C48 C46 61.2(4)
C47 C48 H48A 117.7
C46 C48 H48A 117.7
C47 C48 H48B 117.6
C46 C48 H48B 117.6
H48A C48 H48B 114.8
C48' C46' C47' 57.7(9)
C48' C46' Zr3 123.8(10)
C47' C46' Zr3 123.5(9)
C48' C46' H46' 113.6
C47' C46' H46' 113.6
Zr3 C46' H46' 113.6
C48' C47' C46' 60.6(8)
C48' C47' H47C 117.7
C46' C47' H47C 117.7
C48' C47' H47D 117.7
C46' C47' H47D 117.7
H47C C47' H47D 114.8
C47' C48' C46' 61.7(6)
C47' C48' H48C 117.6
C46' C48' H48C 117.6
C47' C48' H48D 117.6
C46' C48' H48D 117.6
H48C C48' H48D 114.7

loop_
_geom_bond_atom_site_label_1
_geom_bond_atom_site_label_2
_geom_bond_distance
C17 C21 1.406(11)
C17 C18 1.412(11)
C17 Zr2 2.527(13)
C17 H17 0.95
C18 C19 1.424(12)
C18 Zr2 2.53(2)
C18 H18 0.95
C19 C20 1.402(12)
C19 Zr2 2.50(3)
C19 H19 0.95
C20 C21 1.385(11)
C20 Zr2 2.566(17)
C20 H20 0.95
C21 Zr2 2.578(13)
C21 H21 0.95
C17' C21' 1.412(8)
C17' C18' 1.416(8)
C17' Zr2 2.534(9)
C17' H17' 0.95
C18' C19' 1.423(10)
C18' Zr2 2.491(14)
C18' H18' 0.95
C19' C20' 1.397(9)
C19' Zr2 2.507(19)
C19' H19' 0.95
C20' C21' 1.399(10)
C20' Zr2 2.499(12)
C20' H20' 0.95
C21' Zr2 2.521(8)
C21' H21' 0.95
C23 C22 1.399(5)
C23 C24 1.408(6)
C23 Zr2 2.510(3)
C23 H23 0.95
C24 C25 1.401(4)
C24 Zr2 2.514(3)
C24 H24 0.95
C25 C26 1.380(4)
C25 Zr2 2.523(3)
C25 H25 0.95
C26 C22 1.400(5)
C26 Zr2 2.530(3)
C26 H26 0.95
C22 Zr2 2.519(3)
C22 H22 0.95
C27 C28 1.497(4)
C27 C29 1.520(4)
C27 Zr2 2.246(3)
C27 H27 1
C28 C29 1.479(5)
C28 H28A 0.99
C28 H28B 0.99
C29 H29A 0.99
C29 H29B 0.99
C30 C31 1.514(4)
C30 C32 1.530(4)
C30 Zr2 2.267(3)
C30 H30 1
C31 C32 1.499(4)
C31 H31A 0.99
C31 H31B 0.99
C32 H32A 0.99
C32 H32B 0.99
C2 C3 1.395(4)
C2 C1 1.399(4)
C2 Zr1 2.516(3)
C2 H2 0.95
C3 C4 1.413(4)
C3 Zr1 2.496(3)
C3 H3 0.95
C4 C5 1.389(5)
C4 Zr1 2.520(3)
C4 H4 0.95
C5 C1 1.398(4)
C5 Zr1 2.524(3)
C5 H5 0.95
C1 Zr1 2.538(3)
C1 H1 0.95
C8 C9 1.391(5)
C8 C7 1.399(6)
C8 Zr1 2.503(3)
C8 H8 0.95
C7 C6 1.393(5)
C7 Zr1 2.503(3)
C7 H7 0.95
C6 C10 1.389(6)
C6 Zr1 2.523(3)
C6 H6 0.95
C10 C9 1.393(6)
C10 Zr1 2.536(3)
C10 H10 0.95
C9 Zr1 2.527(3)
C9 H9 0.95
C14 C16 1.517(4)
C14 C15 1.524(4)
C14 Zr1 2.261(3)
C14 H14 1
C16 C15 1.488(4)
C16 H16A 0.99
C16 H16B 0.99
C15 H15A 0.99
C15 H15B 0.99
C11 C12 1.498(4)
C11 C13 1.525(4)
C11 Zr1 2.256(3)
C11 H11 1
C13 C12 1.489(5)
C13 H13A 0.99
C13 H13B 0.99
C12 H12A 0.99
C12 H12B 0.99
C33 C34 1.393(5)
C33 C37 1.394(5)
C33 Zr3 2.524(3)
C33 H33 0.95
C34 C35 1.396(5)
C34 Zr3 2.519(3)
C34 H34 0.95
C35 C36 1.376(6)
C35 Zr3 2.500(3)
C35 H35 0.95
C36 C37 1.395(5)
C36 Zr3 2.499(3)
C36 H36 0.95
C37 Zr3 2.524(3)
C37 H37 0.95
C38 C39 1.376(7)
C38 C42 1.395(6)
C38 Zr3 2.491(3)
C38 H38 0.95
C39 C40 1.376(6)
C39 Zr3 2.486(3)
C39 H39 0.95
C40 C41 1.377(6)
C40 Zr3 2.515(3)
C40 H40 0.95
C41 C42 1.377(6)
C41 Zr3 2.540(3)
C41 H41 0.95
C42 Zr3 2.535(3)
C42 H42 0.95
C43 C44 1.486(4)
C43 C45 1.501(4)
C43 Zr3 2.278(3)
C43 H43 1
C44 C45 1.476(5)
C44 H44A 0.99
C44 H44B 0.99
C45 H45A 0.99
C45 H45B 0.99
Zr3 C46 2.222(5)
Zr3 C46' 2.376(10)
C46 C48 1.477(9)
C46 C47 1.487(7)
C46 H46 1
C47 C48 1.446(12)
C47 H47A 0.99
C47 H47B 0.99
C48 H48A 0.99
C48 H48B 0.99
C46' C48' 1.490(14)
C46' C47' 1.506(11)
C46' H46' 1
C47' C48' 1.447(17)
C47' H47C 0.99
C47' H47D 0.99
C48' H48C 0.99
C48' H48D 0.99
